data_1505328
loop_
_publ_author_name
'Pidaparthi, Ramakrishna R.'
'Welker, Mark E.'
'Day, Cynthia S.'
'Wright, Marcus W.'

_publ_section_title
;
 Preparation of 2-trialkylsiloxy- substituted 1,3-dienes and their
 diels-alder/cross-coupling reactions.
;
_journal_issue 9
_journal_name_full 'Organic letters'
_journal_page_first 1623
_journal_page_last 1626
_journal_paper_doi 10.1021/ol070089e
_journal_volume 9
_journal_year 2007
_chemical_formula_sum 'C10 H17 N O3 Si'
_chemical_formula_weight 227.34
_chemical_name_systematic
; 
 ? 
;
_space_group_IT_number 15
_symmetry_cell_setting monoclinic
_symmetry_space_group_name_Hall '-C 2yc'
_symmetry_space_group_name_H-M 'C 1 2/c 1'
_atom_sites_solution_hydrogens geom
_atom_sites_solution_primary direct
_atom_sites_solution_secondary difmap
_audit_creation_method SHELXTL-PC
_cell_angle_alpha 90.00
_cell_angle_beta 107.412(2)
_cell_angle_gamma 90.00
_cell_formula_units_Z 24
_cell_length_a 21.502(3)
_cell_length_b 12.3765(15)
_cell_length_c 27.044(3)
_cell_measurement_reflns_used 6133
_cell_measurement_temperature 193(2)
_cell_measurement_theta_max 25.697
_cell_measurement_theta_min 3.804
_cell_volume 6867.2(15)
_computing_cell_refinement 'Bruker SMART'
_computing_data_collection 'Bruker SMART'
_computing_data_reduction 'Bruker SAINT'
_computing_molecular_graphics 'Bruker SHELXTL-PC'
_computing_publication_material 'Bruker SHELXTL-PC'
_computing_structure_refinement 'Bruker SHELXTL-PC'
_computing_structure_solution 'Bruker SHELXTL-PC'
_diffrn_ambient_temperature 193(2)
_diffrn_measured_fraction_theta_full 0.996
_diffrn_measured_fraction_theta_max 0.996
_diffrn_measurement_device_type 'Bruker APPEX CCD area detector'
_diffrn_measurement_method 'phi and omega scans'
_diffrn_radiation_monochromator graphite
_diffrn_radiation_source 'fine-focus sealed tube'
_diffrn_radiation_type MoK\a
_diffrn_radiation_wavelength 0.71073
_diffrn_reflns_av_R_equivalents 0.0393
_diffrn_reflns_av_sigmaI/netI 0.0377
_diffrn_reflns_limit_h_max 27
_diffrn_reflns_limit_h_min -27
_diffrn_reflns_limit_k_max 15
_diffrn_reflns_limit_k_min -16
_diffrn_reflns_limit_l_max 35
_diffrn_reflns_limit_l_min -35
_diffrn_reflns_number 29884
_diffrn_reflns_theta_full 27.50
_diffrn_reflns_theta_max 27.50
_diffrn_reflns_theta_min 3.80
_exptl_absorpt_coefficient_mu 0.193
_exptl_absorpt_correction_type multi-scan
_exptl_absorpt_process_details
;
 Data were corrected for absorption effects using the 
 multi-scan technique (SADABS).  The ratio of minimum
 to maximum apparent transmission: 0.841996.
;
_exptl_crystal_colour colorless
_exptl_crystal_density_diffrn 1.319
_exptl_crystal_density_method 'not measured'
_exptl_crystal_description plate
_exptl_crystal_F_000 2928
_exptl_crystal_size_max 0.50
_exptl_crystal_size_mid 0.45
_exptl_crystal_size_min 0.05
_refine_diff_density_max 0.692
_refine_diff_density_min -0.359
_refine_diff_density_rms 0.062
_refine_ls_extinction_method none
_refine_ls_goodness_of_fit_ref 1.040
_refine_ls_hydrogen_treatment mixed
_refine_ls_matrix_type full
_refine_ls_number_parameters 433
_refine_ls_number_reflns 7854
_refine_ls_number_restraints 0
_refine_ls_restrained_S_all 1.040
_refine_ls_R_factor_all 0.0706
_refine_ls_R_factor_gt 0.0541
_refine_ls_shift/su_max 0.000
_refine_ls_shift/su_mean 0.000
_refine_ls_structure_factor_coef Fsqd
_refine_ls_weighting_details 'calc w=1/[\s^2^(Fo^2^)+(0.0708P)^2^+5.4830P] where P=(Fo^2^+2Fc^2^)/3'
_refine_ls_weighting_scheme calc
_refine_ls_wR_factor_gt 0.1309
_refine_ls_wR_factor_ref 0.1411
_reflns_number_gt 6113
_reflns_number_total 7854
_reflns_threshold_expression >2sigma(I)
_cod_data_source_file ol070089erom20070111_052955.cif
_cod_data_source_block a05j2f
_cod_depositor_comments
;
The following automatic conversions were performed:

'_symmetry_cell_setting' value 'Monoclinic' changed to 'monoclinic'
according to /home/saulius/struct/CIF-dictionaries/cif_core.dic
dictionary named 'cif_core.dic' version 2.4.1 from 2010-06-29.

Automatic conversion script
Id: cif_fix_values 1715 2011-07-08 13:25:40Z adriana 
;
_cod_original_cell_volume 6867.2(14)
_cod_original_sg_symbol_H-M C2/c
_cod_database_code 1505328

loop_
_symmetry_equiv_pos_as_xyz
'x, y, z'
'-x, y, -z+1/2'
'x+1/2, y+1/2, z'
'-x+1/2, y+1/2, -z+1/2'
'-x, -y, -z'
'x, -y, z-1/2'
'-x+1/2, -y+1/2, -z'
'x+1/2, -y+1/2, z-1/2'

loop_
_atom_site_label
_atom_site_type_symbol
_atom_site_fract_x
_atom_site_fract_y
_atom_site_fract_z
_atom_site_U_iso_or_equiv
_atom_site_adp_type
_atom_site_occupancy
_atom_site_symmetry_multiplicity
_atom_site_calc_flag
_atom_site_refinement_flags
_atom_site_disorder_assembly
_atom_site_disorder_group
Si1 Si 0.28305(3) 0.46351(4) 0.01999(2) 0.02767(14) Uani 1 1 d . . .
O11 O 0.24340(7) 0.39852(12) -0.03389(6) 0.0361(3) Uani 1 1 d . . .
O12 O 0.27226(7) 0.59637(11) 0.02297(6) 0.0328(3) Uani 1 1 d . . .
O13 O 0.30840(7) 0.39584(12) 0.07518(6) 0.0397(4) Uani 1 1 d . . .
N1 N 0.19023(8) 0.45647(13) 0.03533(7) 0.0332(4) Uani 1 1 d . . .
C11 C 0.17450(10) 0.38348(18) -0.04935(9) 0.0392(5) Uani 1 1 d . . .
H11A H 0.1627 0.3172 -0.0706 0.047 Uiso 1 1 calc R . .
H11B H 0.1525 0.4457 -0.0704 0.047 Uiso 1 1 calc R . .
C12 C 0.15309(11) 0.37370(19) -0.00101(9) 0.0415(5) Uani 1 1 d . . .
H12A H 0.1057 0.3869 -0.0093 0.050 Uiso 1 1 calc R . .
H12B H 0.1629 0.3006 0.0142 0.050 Uiso 1 1 calc R . .
C13 C 0.22141(10) 0.64164(17) 0.03998(9) 0.0365(5) Uani 1 1 d . . .
H13A H 0.2091 0.7134 0.0239 0.044 Uiso 1 1 calc R . .
H13B H 0.2363 0.6509 0.0781 0.044 Uiso 1 1 calc R . .
C14 C 0.16323(10) 0.56596(17) 0.02445(9) 0.0379(5) Uani 1 1 d . . .
H14A H 0.1330 0.5813 0.0449 0.045 Uiso 1 1 calc R . .
H14B H 0.1394 0.5742 -0.0128 0.045 Uiso 1 1 calc R . .
C15 C 0.26481(12) 0.35193(19) 0.10026(9) 0.0436(5) Uani 1 1 d . . .
H15A H 0.2866 0.3465 0.1380 0.052 Uiso 1 1 calc R . .
H15B H 0.2511 0.2786 0.0868 0.052 Uiso 1 1 calc R . .
C16 C 0.20615(12) 0.42499(19) 0.09006(9) 0.0415(5) Uani 1 1 d . . .
H16A H 0.1691 0.3863 0.0966 0.050 Uiso 1 1 calc R . .
H16B H 0.2164 0.4895 0.1127 0.050 Uiso 1 1 calc R . .
C17 C 0.41628(11) 0.4141(2) 0.03492(11) 0.0508(6) Uani 1 1 d . . .
H17A H 0.4565 0.4175 0.0272 0.061 Uiso 1 1 calc R . .
H17B H 0.4127 0.3714 0.0631 0.061 Uiso 1 1 calc R . .
C18 C 0.36491(10) 0.46920(16) 0.00618(9) 0.0359(5) Uani 1 1 d . . .
C19 C 0.37380(12) 0.5341(2) -0.03711(11) 0.0478(6) Uani 1 1 d . . .
H19 H 0.4178(14) 0.532(2) -0.0402(10) 0.057 Uiso 1 1 d . . .
C20 C 0.33063(14) 0.5958(2) -0.06938(10) 0.0540(7) Uani 1 1 d . . .
H20A H 0.2880 0.6023 -0.0662 0.065 Uiso 1 1 calc R . .
H20B H 0.3421 0.6339 -0.0959 0.065 Uiso 1 1 calc R . .
Si2 Si 0.21412(3) 0.01895(4) 0.24297(2) 0.02998(14) Uani 1 1 d . A .
O21 O 0.23753(7) -0.10698(12) 0.23706(7) 0.0413(4) Uani 1 1 d . A .
O22 O 0.17790(7) 0.08999(13) 0.19031(6) 0.0419(4) Uani 1 1 d . A .
O23 O 0.25101(8) 0.08553(14) 0.29697(6) 0.0466(4) Uani 1 1 d . A .
N2 N 0.30114(8) 0.05882(14) 0.22269(7) 0.0317(4) Uani 1 1 d . . .
C21 C 0.28855(11) -0.13271(18) 0.21580(11) 0.0439(6) Uani 1 1 d . . .
H21A H 0.2708 -0.1410 0.1777 0.053 Uiso 0.899(4) 1 calc PR A 1
H21B H 0.3092 -0.2018 0.2305 0.053 Uiso 0.899(4) 1 calc PR A 1
H21C H 0.2721 -0.1820 0.1859 0.053 Uiso 0.101(4) 1 calc PR A 2
H21D H 0.3243 -0.1697 0.2422 0.053 Uiso 0.101(4) 1 calc PR A 2
C22 C 0.33856(12) -0.04291(19) 0.22852(12) 0.0394(6) Uani 0.899(4) 1 d P A 1
H22A H 0.3677 -0.0506 0.2644 0.047 Uiso 0.899(4) 1 calc PR A 1
H22B H 0.3654 -0.0444 0.2045 0.047 Uiso 0.899(4) 1 calc PR A 1
C23 C 0.21272(10) 0.1494(2) 0.16224(9) 0.0422(5) Uani 1 1 d . . .
H23A H 0.2202 0.2242 0.1758 0.051 Uiso 0.899(4) 1 calc PR A 1
H23B H 0.1870 0.1529 0.1252 0.051 Uiso 0.899(4) 1 calc PR A 1
H23C H 0.1923 0.2212 0.1528 0.051 Uiso 0.101(4) 1 calc PR A 2
H23D H 0.2113 0.1106 0.1299 0.051 Uiso 0.101(4) 1 calc PR A 2
C24 C 0.27752(11) 0.0945(2) 0.16791(10) 0.0391(6) Uani 0.899(4) 1 d P A 1
H24A H 0.2718 0.0318 0.1442 0.047 Uiso 0.899(4) 1 calc PR A 1
H24B H 0.3087 0.1455 0.1600 0.047 Uiso 0.899(4) 1 calc PR A 1
C25 C 0.31646(12) 0.1211(2) 0.30888(10) 0.0502(6) Uani 1 1 d . . .
H25A H 0.3461 0.0647 0.3290 0.060 Uiso 0.899(4) 1 calc PR A 1
H25B H 0.3225 0.1874 0.3302 0.060 Uiso 0.899(4) 1 calc PR A 1
H25C H 0.3164 0.2009 0.3070 0.060 Uiso 0.101(4) 1 calc PR A 2
H25D H 0.3394 0.1007 0.3452 0.060 Uiso 0.101(4) 1 calc PR A 2
C26 C 0.33275(12) 0.1441(2) 0.25864(10) 0.0408(7) Uani 0.899(4) 1 d P A 1
H26A H 0.3159 0.2159 0.2447 0.049 Uiso 0.899(4) 1 calc PR A 1
H26B H 0.3805 0.1427 0.2647 0.049 Uiso 0.899(4) 1 calc PR A 1
C22' C 0.3144(12) -0.0278(18) 0.1981(10) 0.038(5) Uiso 0.101(4) 1 d P A 2
H22C H 0.3622 -0.0336 0.2049 0.046 Uiso 0.101(4) 1 calc PR A 2
H22D H 0.2944 -0.0186 0.1603 0.046 Uiso 0.101(4) 1 calc PR A 2
C24' C 0.2850(9) 0.1636(15) 0.1964(7) 0.025(4) Uiso 0.101(4) 1 d P A 2
H24C H 0.3138 0.1792 0.1747 0.030 Uiso 0.101(4) 1 calc PR A 2
H24D H 0.2891 0.2228 0.2218 0.030 Uiso 0.101(4) 1 calc PR A 2
C26' C 0.3507(10) 0.0829(18) 0.2787(8) 0.030(5) Uiso 0.101(4) 1 d P A 2
H26C H 0.3737 0.0158 0.2938 0.036 Uiso 0.101(4) 1 calc PR A 2
H26D H 0.3836 0.1368 0.2760 0.036 Uiso 0.101(4) 1 calc PR A 2
C27 C 0.12835(13) 0.0042(3) 0.30449(11) 0.0577(7) Uani 1 1 d . A .
H27A H 0.0902 -0.0192 0.3122 0.066(8) Uiso 1 1 calc R . .
H27B H 0.1604 0.0453 0.3292 0.048(7) Uiso 1 1 calc R . .
C28 C 0.13689(10) -0.02029(18) 0.25937(9) 0.0379(5) Uani 1 1 d . . .
C29 C 0.08525(12) -0.0841(2) 0.22294(12) 0.0485(6) Uani 1 1 d . A .
H29 H 0.0530(14) -0.112(2) 0.2395(11) 0.068(9) Uiso 1 1 d . . .
C30 C 0.07886(14) -0.1055(2) 0.17444(13) 0.0635(8) Uani 1 1 d . . .
H30A H 0.1099 -0.0787 0.1588 0.076(9) Uiso 1 1 calc R A .
H30B H 0.0432 -0.1480 0.1548 0.079(10) Uiso 1 1 calc R . .
Si3 Si 0.48774(3) 0.88549(5) 0.12038(2) 0.03649(16) Uani 1 1 d . . .
O31 O 0.51659(11) 0.86356(16) 0.07105(8) 0.0672(6) Uani 1 1 d . . .
O32 O 0.53606(8) 0.86353(14) 0.17966(7) 0.0537(5) Uani 1 1 d . . .
O33 O 0.40767(7) 0.88375(12) 0.11062(7) 0.0417(4) Uani 1 1 d . . .
N3 N 0.47678(8) 0.71322(15) 0.11894(8) 0.0396(4) Uani 1 1 d . . .
C31 C 0.51340(18) 0.7613(3) 0.04718(14) 0.0813(11) Uani 1 1 d . . .
H31A H 0.5500 0.7532 0.0323 0.098 Uiso 1 1 calc R . .
H31B H 0.4720 0.7544 0.0188 0.098 Uiso 1 1 calc R . .
C32 C 0.51731(14) 0.6744(2) 0.08750(14) 0.0691(9) Uani 1 1 d . . .
H32A H 0.5005 0.6049 0.0707 0.083 Uiso 1 1 calc R . .
H32B H 0.5629 0.6641 0.1093 0.083 Uiso 1 1 calc R . .
C33 C 0.55439(14) 0.7583(2) 0.19943(13) 0.0687(9) Uani 1 1 d . . .
H33A H 0.5619 0.7575 0.2374 0.082 Uiso 1 1 calc R . .
H33B H 0.5954 0.7367 0.1926 0.082 Uiso 1 1 calc R . .
C34 C 0.50068(14) 0.6799(2) 0.17354(11) 0.0610(8) Uani 1 1 d . . .
H34A H 0.5177 0.6051 0.1764 0.073 Uiso 1 1 calc R . .
H34B H 0.4652 0.6833 0.1898 0.073 Uiso 1 1 calc R . .
C35 C 0.37224(11) 0.78769(18) 0.11127(10) 0.0419(5) Uani 1 1 d . . .
H35A H 0.3276 0.7946 0.0872 0.050 Uiso 1 1 calc R . .
H35B H 0.3690 0.7749 0.1465 0.050 Uiso 1 1 calc R . .
C36 C 0.40670(10) 0.69406(18) 0.09508(9) 0.0380(5) Uani 1 1 d . . .
H36A H 0.3935 0.6250 0.1074 0.046 Uiso 1 1 calc R . .
H36B H 0.3960 0.6911 0.0569 0.046 Uiso 1 1 calc R . .
C37 C 0.51400(14) 1.0948(2) 0.08899(15) 0.0720(9) Uani 1 1 d . . .
H37A H 0.5179 1.1711 0.0923 0.086 Uiso 1 1 calc R . .
H37B H 0.5231 1.0594 0.0607 0.086 Uiso 1 1 calc R . .
C38 C 0.49597(11) 1.0380(2) 0.12349(11) 0.0509(7) Uani 1 1 d . . .
C39 C 0.48079(15) 1.0927(2) 0.16993(15) 0.0726(11) Uani 1 1 d . . .
H39 H 0.486(2) 1.067(3) 0.1953(14) 0.087 Uiso 1 1 d . . .
C40 C 0.45319(16) 1.1847(3) 0.17084(15) 0.0767(9) Uani 1 1 d . . .
H40A H 0.4395 1.2274 0.1403 0.092 Uiso 1 1 calc R . .
H40B H 0.4465 1.2098 0.2020 0.092 Uiso 1 1 calc R . .

loop_
_atom_site_aniso_label
_atom_site_aniso_U_11
_atom_site_aniso_U_22
_atom_site_aniso_U_33
_atom_site_aniso_U_23
_atom_site_aniso_U_13
_atom_site_aniso_U_12
Si1 0.0265(3) 0.0231(3) 0.0342(3) -0.0033(2) 0.0103(2) -0.0024(2)
O11 0.0306(7) 0.0350(8) 0.0438(9) -0.0115(6) 0.0127(6) -0.0070(6)
O12 0.0316(7) 0.0235(7) 0.0481(9) -0.0036(6) 0.0191(6) -0.0025(5)
O13 0.0373(8) 0.0385(8) 0.0426(9) 0.0059(7) 0.0111(7) 0.0023(6)
N1 0.0326(9) 0.0294(9) 0.0391(10) -0.0008(7) 0.0132(8) -0.0054(7)
C11 0.0305(11) 0.0374(12) 0.0460(13) -0.0097(9) 0.0058(9) -0.0074(9)
C12 0.0321(11) 0.0390(12) 0.0530(14) -0.0041(10) 0.0121(10) -0.0109(9)
C13 0.0367(11) 0.0285(10) 0.0493(13) -0.0025(9) 0.0204(10) 0.0023(8)
C14 0.0313(10) 0.0359(11) 0.0502(13) -0.0006(10) 0.0181(10) 0.0026(9)
C15 0.0537(14) 0.0350(12) 0.0433(13) 0.0078(10) 0.0165(11) -0.0040(10)
C16 0.0486(13) 0.0398(12) 0.0421(12) 0.0025(10) 0.0229(10) -0.0068(10)
C17 0.0328(12) 0.0448(14) 0.0764(18) -0.0108(12) 0.0187(12) 0.0009(10)
C18 0.0304(10) 0.0300(11) 0.0494(13) -0.0138(9) 0.0152(9) -0.0048(8)
C19 0.0416(13) 0.0505(15) 0.0616(16) -0.0148(12) 0.0311(12) -0.0107(11)
C20 0.0665(17) 0.0538(16) 0.0535(15) -0.0027(12) 0.0362(14) -0.0068(13)
Si2 0.0272(3) 0.0276(3) 0.0368(3) 0.0069(2) 0.0119(2) 0.0037(2)
O21 0.0354(8) 0.0275(8) 0.0670(11) 0.0073(7) 0.0247(8) 0.0039(6)
O22 0.0275(7) 0.0476(9) 0.0516(9) 0.0222(7) 0.0133(7) 0.0039(6)
O23 0.0430(9) 0.0545(10) 0.0459(9) -0.0080(8) 0.0189(7) -0.0074(8)
N2 0.0273(8) 0.0290(9) 0.0385(9) 0.0063(7) 0.0096(7) 0.0026(7)
C21 0.0354(12) 0.0313(11) 0.0710(16) 0.0020(11) 0.0249(11) 0.0052(9)
C22 0.0298(12) 0.0341(13) 0.0562(18) 0.0075(11) 0.0161(12) 0.0070(9)
C23 0.0311(11) 0.0458(13) 0.0494(13) 0.0223(10) 0.0117(10) 0.0019(9)
C24 0.0332(12) 0.0460(15) 0.0394(14) 0.0110(11) 0.0128(10) -0.0005(10)
C25 0.0454(14) 0.0575(15) 0.0433(13) -0.0048(11) 0.0063(11) -0.0124(11)
C26 0.0356(13) 0.0379(14) 0.0473(15) -0.0008(11) 0.0097(11) -0.0061(10)
C27 0.0448(14) 0.0734(19) 0.0643(17) 0.0113(15) 0.0306(13) 0.0087(13)
C28 0.0339(11) 0.0360(11) 0.0495(13) 0.0140(10) 0.0213(10) 0.0095(9)
C29 0.0352(12) 0.0425(13) 0.0739(18) 0.0151(12) 0.0255(12) 0.0002(10)
C30 0.0479(15) 0.0624(18) 0.086(2) -0.0184(16) 0.0282(15) -0.0221(13)
Si3 0.0282(3) 0.0330(3) 0.0456(4) -0.0045(3) 0.0070(3) -0.0046(2)
O31 0.0850(14) 0.0534(11) 0.0826(14) -0.0179(10) 0.0546(12) -0.0261(10)
O32 0.0436(9) 0.0400(9) 0.0600(11) -0.0026(8) -0.0112(8) -0.0032(7)
O33 0.0287(8) 0.0317(8) 0.0593(10) -0.0044(7) 0.0049(7) -0.0026(6)
N3 0.0289(9) 0.0333(10) 0.0559(12) -0.0062(8) 0.0116(8) -0.0016(7)
C31 0.099(2) 0.068(2) 0.111(3) -0.0378(19) 0.083(2) -0.0344(18)
C32 0.0490(15) 0.0494(16) 0.122(3) -0.0334(17) 0.0457(17) -0.0096(12)
C33 0.0530(17) 0.0499(16) 0.079(2) 0.0085(14) -0.0165(15) -0.0030(13)
C34 0.0558(16) 0.0410(14) 0.0693(18) 0.0098(13) -0.0071(14) -0.0019(12)
C35 0.0305(11) 0.0378(12) 0.0568(14) -0.0072(10) 0.0120(10) -0.0061(9)
C36 0.0330(11) 0.0346(11) 0.0455(12) -0.0056(9) 0.0103(9) -0.0059(9)
C37 0.0495(16) 0.0485(16) 0.113(3) 0.0102(17) 0.0169(17) -0.0110(13)
C38 0.0295(11) 0.0371(13) 0.0755(18) -0.0013(12) -0.0005(11) -0.0072(9)
C39 0.0430(15) 0.0378(15) 0.115(3) -0.0320(17) -0.0093(18) -0.0049(12)
C40 0.0642(19) 0.076(2) 0.091(2) -0.0224(19) 0.0256(18) -0.0175(17)

loop_
_atom_type_symbol
_atom_type_description
_atom_type_scat_dispersion_real
_atom_type_scat_dispersion_imag
_atom_type_scat_source
C C 0.0033 0.0016 'International Tables Vol C Tables 4.2.6.8 and 6.1.1.4'
H H 0.0000 0.0000 'International Tables Vol C Tables 4.2.6.8 and 6.1.1.4'
N N 0.0061 0.0033 'International Tables Vol C Tables 4.2.6.8 and 6.1.1.4'
O O 0.0106 0.0060 'International Tables Vol C Tables 4.2.6.8 and 6.1.1.4'
Si Si 0.0817 0.0704 'International Tables Vol C Tables 4.2.6.8 and 6.1.1.4'

loop_
_geom_angle_atom_site_label_1
_geom_angle_atom_site_label_2
_geom_angle_atom_site_label_3
_geom_angle
O13 Si1 O11 119.39(8)
O13 Si1 O12 117.96(8)
O11 Si1 O12 118.59(8)
O13 Si1 C18 96.95(9)
O11 Si1 C18 96.18(8)
O12 Si1 C18 97.07(8)
O13 Si1 N1 83.12(7)
O11 Si1 N1 83.55(7)
O12 Si1 N1 83.13(7)
C18 Si1 N1 179.72(9)
C11 O11 Si1 122.43(13)
C13 O12 Si1 122.42(12)
C15 O13 Si1 122.57(14)
C16 N1 C14 113.92(17)
C16 N1 C12 113.77(17)
C14 N1 C12 113.82(17)
C16 N1 Si1 104.74(13)
C14 N1 Si1 104.89(12)
C12 N1 Si1 104.30(13)
O11 C11 C12 108.35(17)
O11 C11 H11A 110.0
C12 C11 H11A 110.0
O11 C11 H11B 110.0
C12 C11 H11B 110.0
H11A C11 H11B 108.4
N1 C12 C11 105.98(16)
N1 C12 H12A 110.5
C11 C12 H12A 110.5
N1 C12 H12B 110.5
C11 C12 H12B 110.5
H12A C12 H12B 108.7
O12 C13 C14 108.49(16)
O12 C13 H13A 110.0
C14 C13 H13A 110.0
O12 C13 H13B 110.0
C14 C13 H13B 110.0
H13A C13 H13B 108.4
N1 C14 C13 105.69(17)
N1 C14 H14A 110.6
C13 C14 H14A 110.6
N1 C14 H14B 110.6
C13 C14 H14B 110.6
H14A C14 H14B 108.7
O13 C15 C16 108.57(17)
O13 C15 H15A 110.0
C16 C15 H15A 110.0
O13 C15 H15B 110.0
C16 C15 H15B 110.0
H15A C15 H15B 108.4
N1 C16 C15 105.86(17)
N1 C16 H16A 110.6
C15 C16 H16A 110.6
N1 C16 H16B 110.6
C15 C16 H16B 110.6
H16A C16 H16B 108.7
C18 C17 H17A 120.0
C18 C17 H17B 120.0
H17A C17 H17B 120.0
C17 C18 C19 117.3(2)
C17 C18 Si1 121.31(19)
C19 C18 Si1 121.38(17)
C20 C19 C18 127.5(2)
C20 C19 H19 117.9(16)
C18 C19 H19 114.5(16)
C19 C20 H20A 120.0
C19 C20 H20B 120.0
H20A C20 H20B 120.0
O22 Si2 O23 118.13(9)
O22 Si2 O21 119.58(9)
O23 Si2 O21 118.20(9)
O22 Si2 C28 96.73(8)
O23 Si2 C28 98.17(9)
O21 Si2 C28 95.37(9)
O22 Si2 N2 83.14(7)
O23 Si2 N2 83.54(8)
O21 Si2 N2 83.07(7)
C28 Si2 N2 178.10(9)
C21 O21 Si2 122.90(13)
C23 O22 Si2 123.16(13)
C25 O23 Si2 122.39(15)
C22' N2 C26 141.8(11)
C22' N2 C24' 121.4(13)
C26 N2 C24' 71.3(7)
C22' N2 C22 34.8(11)
C26 N2 C22 114.55(19)
C24' N2 C22 147.8(7)
C22' N2 C24 78.5(12)
C26 N2 C24 113.77(18)
C24' N2 C24 45.0(7)
C22 N2 C24 111.92(19)
C22' N2 C26' 116.1(14)
C26 N2 C26' 35.6(8)
C24' N2 C26' 106.7(11)
C22 N2 C26' 82.6(8)
C24 N2 C26' 145.5(8)
C22' N2 Si2 105.9(10)
C26 N2 Si2 105.22(14)
C24' N2 Si2 103.2(7)
C22 N2 Si2 105.30(13)
C24 N2 Si2 104.96(13)
C26' N2 Si2 100.6(7)
O21 C21 C22 109.03(19)
O21 C21 C22' 109.3(9)
C22 C21 C22' 32.4(10)
O21 C21 H21A 109.9
C22 C21 H21A 109.9
C22' C21 H21A 80.1
O21 C21 H21B 109.9
C22 C21 H21B 109.9
C22' C21 H21B 133.6
H21A C21 H21B 108.3
O21 C21 H21C 109.8
C22 C21 H21C 134.0
C22' C21 H21C 109.8
H21A C21 H21C 32.3
H21B C21 H21C 78.6
O21 C21 H21D 109.8
C22 C21 H21D 80.3
C22' C21 H21D 109.8
H21A C21 H21D 132.5
H21B C21 H21D 32.2
H21C C21 H21D 108.3
N2 C22 C21 105.93(18)
N2 C22 H22A 110.5
C21 C22 H22A 110.5
N2 C22 H22B 110.5
C21 C22 H22B 110.5
H22A C22 H22B 108.7
O22 C23 C24 109.20(17)
O22 C23 C24' 109.4(7)
C24 C23 C24' 43.1(7)
O22 C23 H23A 109.8
C24 C23 H23A 109.8
C24' C23 H23A 69.8
O22 C23 H23B 109.8
C24 C23 H23B 109.8
C24' C23 H23B 138.5
H23A C23 H23B 108.3
O22 C23 H23C 109.8
C24 C23 H23C 138.8
C24' C23 H23C 109.8
H23A C23 H23C 43.0
H23B C23 H23C 68.2
O22 C23 H23D 109.8
C24 C23 H23D 69.9
C24' C23 H23D 109.8
H23A C23 H23D 137.6
H23B C23 H23D 42.9
H23C C23 H23D 108.2
N2 C24 C23 105.32(18)
N2 C24 H24A 110.7
C23 C24 H24A 110.7
N2 C24 H24B 110.7
C23 C24 H24B 110.7
H24A C24 H24B 108.8
C26' C25 O23 116.3(9)
C26' C25 C26 37.7(9)
O23 C25 C26 109.40(19)
C26' C25 H25A 72.9
O23 C25 H25A 109.8
C26 C25 H25A 109.8
C26' C25 H25B 130.4
O23 C25 H25B 109.8
C26 C25 H25B 109.8
H25A C25 H25B 108.2
C26' C25 H25C 108.2
O23 C25 H25C 108.2
C26 C25 H25C 76.4
H25A C25 H25C 136.2
H25B C25 H25C 36.8
C26' C25 H25D 108.2
O23 C25 H25D 108.2
C26 C25 H25D 138.6
H25A C25 H25D 39.5
H25B C25 H25D 72.2
H25C C25 H25D 107.4
N2 C26 C25 105.84(19)
N2 C26 H26A 110.6
C25 C26 H26A 110.6
N2 C26 H26B 110.6
C25 C26 H26B 110.6
H26A C26 H26B 108.7
N2 C22' C21 111.6(15)
N2 C22' H22C 109.3
C21 C22' H22C 109.3
N2 C22' H22D 109.3
C21 C22' H22D 109.3
H22C C22' H22D 108.0
N2 C24' C23 103.6(11)
N2 C24' H24C 111.0
C23 C24' H24C 111.0
N2 C24' H24D 111.0
C23 C24' H24D 111.0
H24C C24' H24D 109.0
C25 C26' N2 108.1(13)
C25 C26' H26C 110.1
N2 C26' H26C 110.1
C25 C26' H26D 110.1
N2 C26' H26D 110.1
H26C C26' H26D 108.4
C28 C27 H27A 120.0
C28 C27 H27B 120.0
H27A C27 H27B 120.0
C27 C28 C29 117.1(2)
C27 C28 Si2 121.8(2)
C29 C28 Si2 121.03(17)
C30 C29 C28 127.8(2)
C30 C29 H29 120.5(17)
C28 C29 H29 111.7(17)
C29 C30 H30A 120.0
C29 C30 H30B 120.0
H30A C30 H30B 120.0
O32 Si3 O31 118.51(12)
O32 Si3 O33 118.22(10)
O31 Si3 O33 119.39(10)
O32 Si3 C38 95.59(10)
O31 Si3 C38 98.44(12)
O33 Si3 C38 95.65(9)
O32 Si3 N3 83.55(8)
O31 Si3 N3 83.56(9)
O33 Si3 N3 83.18(7)
C38 Si3 N3 177.99(11)
C31 O31 Si3 122.48(17)
C33 O32 Si3 122.70(17)
C35 O33 Si3 123.01(13)
C32 N3 C34 113.6(2)
C32 N3 C36 113.7(2)
C34 N3 C36 113.57(19)
C32 N3 Si3 104.74(15)
C34 N3 Si3 104.91(14)
C36 N3 Si3 105.13(13)
O31 C31 C32 108.8(2)
O31 C31 H31A 109.9
C32 C31 H31A 109.9
O31 C31 H31B 109.9
C32 C31 H31B 109.9
H31A C31 H31B 108.3
N3 C32 C31 105.7(2)
N3 C32 H32A 110.6
C31 C32 H32A 110.6
N3 C32 H32B 110.6
C31 C32 H32B 110.6
H32A C32 H32B 108.7
O32 C33 C34 109.1(2)
O32 C33 H33A 109.9
C34 C33 H33A 109.9
O32 C33 H33B 109.9
C34 C33 H33B 109.9
H33A C33 H33B 108.3
N3 C34 C33 105.9(2)
N3 C34 H34A 110.6
C33 C34 H34A 110.6
N3 C34 H34B 110.6
C33 C34 H34B 110.6
H34A C34 H34B 108.7
O33 C35 C36 109.20(17)
O33 C35 H35A 109.8
C36 C35 H35A 109.8
O33 C35 H35B 109.8
C36 C35 H35B 109.8
H35A C35 H35B 108.3
N3 C36 C35 106.05(17)
N3 C36 H36A 110.5
C35 C36 H36A 110.5
N3 C36 H36B 110.5
C35 C36 H36B 110.5
H36A C36 H36B 108.7
C38 C37 H37A 120.0
C38 C37 H37B 120.0
H37A C37 H37B 120.0
C37 C38 C39 121.4(3)
C37 C38 Si3 122.9(2)
C39 C38 Si3 115.6(2)
C40 C39 C38 127.9(4)
C40 C39 H39 108(3)
C38 C39 H39 124(3)
C39 C40 H40A 120.0
C39 C40 H40B 120.0
H40A C40 H40B 120.0

loop_
_geom_bond_atom_site_label_1
_geom_bond_atom_site_label_2
_geom_bond_distance
Si1 O13 1.6551(16)
Si1 O11 1.6593(15)
Si1 O12 1.6660(14)
Si1 C18 1.907(2)
Si1 N1 2.1583(18)
O11 C11 1.426(2)
O12 C13 1.422(2)
O13 C15 1.419(3)
N1 C16 1.468(3)
N1 C14 1.469(3)
N1 C12 1.478(3)
C11 C12 1.515(3)
C11 H11A 0.9900
C11 H11B 0.9900
C12 H12A 0.9900
C12 H12B 0.9900
C13 C14 1.518(3)
C13 H13A 0.9900
C13 H13B 0.9900
C14 H14A 0.9900
C14 H14B 0.9900
C15 C16 1.509(3)
C15 H15A 0.9900
C15 H15B 0.9900
C16 H16A 0.9900
C16 H16B 0.9900
C17 C18 1.332(3)
C17 H17A 0.9500
C17 H17B 0.9500
C18 C19 1.479(4)
C19 C20 1.312(4)
C19 H19 0.97(3)
C20 H20A 0.9500
C20 H20B 0.9500
Si2 O22 1.6564(15)
Si2 O23 1.6576(17)
Si2 O21 1.6602(15)
Si2 C28 1.906(2)
Si2 N2 2.1587(17)
O21 C21 1.419(3)
O22 C23 1.421(2)
O23 C25 1.417(3)
N2 C22' 1.34(2)
N2 C26 1.458(3)
N2 C24' 1.470(18)
N2 C22 1.477(3)
N2 C24 1.482(3)
N2 C26' 1.60(2)
C21 C22 1.513(3)
C21 C22' 1.54(2)
C21 H21A 0.9900
C21 H21B 0.9900
C21 H21C 0.9900
C21 H21D 0.9900
C22 H22A 0.9900
C22 H22B 0.9900
C23 C24 1.516(3)
C23 C24' 1.563(18)
C23 H23A 0.9900
C23 H23B 0.9900
C23 H23C 0.9900
C23 H23D 0.9900
C24 H24A 0.9900
C24 H24B 0.9900
C25 C26' 1.338(19)
C25 C26 1.528(4)
C25 H25A 0.9900
C25 H25B 0.9900
C25 H25C 0.9900
C25 H25D 0.9900
C26 H26A 0.9900
C26 H26B 0.9900
C22' H22C 0.9900
C22' H22D 0.9900
C24' H24C 0.9900
C24' H24D 0.9900
C26' H26C 0.9900
C26' H26D 0.9900
C27 C28 1.322(3)
C27 H27A 0.9500
C27 H27B 0.9500
C28 C29 1.474(4)
C29 C30 1.304(4)
C29 H29 0.99(3)
C30 H30A 0.9500
C30 H30B 0.9500
Si3 O32 1.6514(18)
Si3 O31 1.6534(19)
Si3 O33 1.6619(16)
Si3 C38 1.896(3)
Si3 N3 2.1442(19)
O31 C31 1.413(3)
O32 C33 1.419(3)
O33 C35 1.415(3)
N3 C32 1.468(3)
N3 C34 1.470(3)
N3 C36 1.470(3)
C31 C32 1.515(5)
C31 H31A 0.9900
C31 H31B 0.9900
C32 H32A 0.9900
C32 H32B 0.9900
C33 C34 1.510(4)
C33 H33A 0.9900
C33 H33B 0.9900
C34 H34A 0.9900
C34 H34B 0.9900
C35 C36 1.509(3)
C35 H35A 0.9900
C35 H35B 0.9900
C36 H36A 0.9900
C36 H36B 0.9900
C37 C38 1.315(4)
C37 H37A 0.9500
C37 H37B 0.9500
C38 C39 1.545(5)
C39 C40 1.287(4)
C39 H39 0.74(4)
C40 H40A 0.9500
C40 H40B 0.9500

loop_
_geom_torsion_atom_site_label_1
_geom_torsion_atom_site_label_2
_geom_torsion_atom_site_label_3
_geom_torsion_atom_site_label_4
_geom_torsion
O13 Si1 O11 C11 87.51(17)
O12 Si1 O11 C11 -69.38(18)
C18 Si1 O11 C11 -170.91(17)
N1 Si1 O11 C11 9.16(16)
O13 Si1 O12 C13 -69.08(18)
O11 Si1 O12 C13 88.13(17)
C18 Si1 O12 C13 -170.84(17)
N1 Si1 O12 C13 9.35(16)
O11 Si1 O13 C15 -68.49(18)
O12 Si1 O13 C15 88.54(17)
C18 Si1 O13 C15 -169.63(17)
N1 Si1 O13 C15 10.10(16)
O13 Si1 N1 C16 15.04(13)
O11 Si1 N1 C16 135.78(14)
O12 Si1 N1 C16 -104.31(14)
C18 Si1 N1 C16 120(26)
O13 Si1 N1 C14 135.30(14)
O11 Si1 N1 C14 -103.97(14)
O12 Si1 N1 C14 15.94(13)
C18 Si1 N1 C14 -120(35)
O13 Si1 N1 C12 -104.77(14)
O11 Si1 N1 C12 15.96(14)
O12 Si1 N1 C12 135.88(14)
C18 Si1 N1 C12 0(26)
Si1 O11 C11 C12 -32.1(2)
C16 N1 C12 C11 -147.31(19)
C14 N1 C12 C11 79.9(2)
Si1 N1 C12 C11 -33.79(19)
O11 C11 C12 N1 41.9(2)
Si1 O12 C13 C14 -32.2(2)
C16 N1 C14 C13 80.2(2)
C12 N1 C14 C13 -147.07(18)
Si1 N1 C14 C13 -33.70(18)
O12 C13 C14 N1 41.8(2)
Si1 O13 C15 C16 -32.8(2)
C14 N1 C16 C15 -146.99(18)
C12 N1 C16 C15 80.3(2)
Si1 N1 C16 C15 -32.95(19)
O13 C15 C16 N1 41.6(2)
O13 Si1 C18 C17 8.1(2)
O11 Si1 C18 C17 -112.60(19)
O12 Si1 C18 C17 127.50(19)
N1 Si1 C18 C17 -97(26)
O13 Si1 C18 C19 -172.50(17)
O11 Si1 C18 C19 66.81(18)
O12 Si1 C18 C19 -53.09(18)
N1 Si1 C18 C19 83(26)
C17 C18 C19 C20 -178.5(3)
Si1 C18 C19 C20 2.1(4)
O22 Si2 O21 C21 67.8(2)
O23 Si2 O21 C21 -89.1(2)
C28 Si2 O21 C21 168.68(19)
N2 Si2 O21 C21 -10.23(18)
O23 Si2 O22 C23 71.5(2)
O21 Si2 O22 C23 -85.4(2)
C28 Si2 O22 C23 174.53(19)
N2 Si2 O22 C23 -7.38(18)
O22 Si2 O23 C25 -86.7(2)
O21 Si2 O23 C25 70.4(2)
C28 Si2 O23 C25 171.07(19)
N2 Si2 O23 C25 -8.10(19)
O22 Si2 N2 C22' -98.8(12)
O23 Si2 N2 C22' 141.8(12)
O21 Si2 N2 C22' 22.3(12)
C28 Si2 N2 C22' -13(3)
O22 Si2 N2 C26 103.64(15)
O23 Si2 N2 C26 -15.80(15)
O21 Si2 N2 C26 -135.33(15)
C28 Si2 N2 C26 -170(3)
O22 Si2 N2 C24' 29.8(8)
O23 Si2 N2 C24' -89.7(7)
O21 Si2 N2 C24' 150.8(7)
C28 Si2 N2 C24' 116(3)
O22 Si2 N2 C22 -134.97(17)
O23 Si2 N2 C22 105.59(17)
O21 Si2 N2 C22 -13.94(16)
C28 Si2 N2 C22 -49(3)
O22 Si2 N2 C24 -16.69(15)
O23 Si2 N2 C24 -136.13(15)
O21 Si2 N2 C24 104.34(15)
C28 Si2 N2 C24 69(3)
O22 Si2 N2 C26' 139.9(8)
O23 Si2 N2 C26' 20.5(8)
O21 Si2 N2 C26' -99.0(8)
C28 Si2 N2 C26' -134(3)
Si2 O21 C21 C22 32.0(3)
Si2 O21 C21 C22' -2.3(11)
C22' N2 C22 C21 -64.8(17)
C26 N2 C22 C21 146.2(2)
C24' N2 C22 C21 -120.1(14)
C24 N2 C22 C21 -82.3(2)
C26' N2 C22 C21 130.2(8)
Si2 N2 C22 C21 31.1(2)
O21 C21 C22 N2 -39.6(3)
C22' C21 C22 N2 56.7(16)
Si2 O22 C23 C24 29.8(3)
Si2 O22 C23 C24' -16.0(8)
C22' N2 C24 C23 136.8(10)
C26 N2 C24 C23 -81.3(2)
C24' N2 C24 C23 -60.6(10)
C22 N2 C24 C23 146.86(19)
C26' N2 C24 C23 -103.4(13)
Si2 N2 C24 C23 33.2(2)
O22 C23 C24 N2 -40.0(3)
C24' C23 C24 N2 58.2(10)
Si2 O23 C25 C26' -10.7(11)
Si2 O23 C25 C26 29.7(3)
C22' N2 C26 C25 -111.6(18)
C24' N2 C26 C25 131.1(8)
C22 N2 C26 C25 -83.1(2)
C24 N2 C26 C25 146.4(2)
C26' N2 C26 C25 -55.0(12)
Si2 N2 C26 C25 32.0(2)
C26' C25 C26 N2 68.6(14)
O23 C25 C26 N2 -39.5(3)
C26 N2 C22' C21 115.9(14)
C24' N2 C22' C21 -144.4(14)
C22 N2 C22' C21 66.5(17)
C24 N2 C22' C21 -130.0(17)
C26' N2 C22' C21 83.2(19)
Si2 N2 C22' C21 -27.6(19)
O21 C21 C22' N2 22(2)
C22 C21 C22' N2 -72.8(18)
C22' N2 C24' C23 77.2(16)
C26 N2 C24' C23 -142.9(11)
C22 N2 C24' C23 110.5(12)
C24 N2 C24' C23 57.1(8)
C26' N2 C24' C23 -146.6(10)
Si2 N2 C24' C23 -41.0(10)
O22 C23 C24' N2 39.4(11)
C24 C23 C24' N2 -58.2(8)
O23 C25 C26' N2 28.8(16)
C26 C25 C26' N2 -59.3(11)
C22' N2 C26' C25 -143.7(15)
C26 N2 C26' C25 71.3(14)
C24' N2 C26' C25 77.4(15)
C22 N2 C26' C25 -134.2(13)
C24 N2 C26' C25 107.4(13)
Si2 N2 C26' C25 -30.0(14)
O22 Si2 C28 C27 -122.3(2)
O23 Si2 C28 C27 -2.5(2)
O21 Si2 C28 C27 117.1(2)
N2 Si2 C28 C27 152(3)
O22 Si2 C28 C29 60.68(18)
O23 Si2 C28 C29 -179.55(17)
O21 Si2 C28 C29 -60.01(18)
N2 Si2 C28 C29 -25(3)
C27 C28 C29 C30 170.3(3)
Si2 C28 C29 C30 -12.5(4)
O32 Si3 O31 C31 87.7(3)
O33 Si3 O31 C31 -69.8(3)
C38 Si3 O31 C31 -171.2(3)
N3 Si3 O31 C31 8.6(3)
O31 Si3 O32 C33 -71.6(2)
O33 Si3 O32 C33 86.2(2)
C38 Si3 O32 C33 -174.4(2)
N3 Si3 O32 C33 7.5(2)
O32 Si3 O33 C35 -72.4(2)
O31 Si3 O33 C35 85.1(2)
C38 Si3 O33 C35 -171.87(19)
N3 Si3 O33 C35 6.49(18)
O32 Si3 N3 C32 -103.66(19)
O31 Si3 N3 C32 16.09(19)
O33 Si3 N3 C32 136.82(19)
C38 Si3 N3 C32 -169(3)
O32 Si3 N3 C34 16.24(17)
O31 Si3 N3 C34 135.99(18)
O33 Si3 N3 C34 -103.28(17)
C38 Si3 N3 C34 -49(3)
O32 Si3 N3 C36 136.28(15)
O31 Si3 N3 C36 -103.97(16)
O33 Si3 N3 C36 16.76(14)
C38 Si3 N3 C36 71(3)
Si3 O31 C31 C32 -31.1(4)
C34 N3 C32 C31 -147.1(2)
C36 N3 C32 C31 81.0(3)
Si3 N3 C32 C31 -33.2(3)
O31 C31 C32 N3 41.0(3)
Si3 O32 C33 C34 -29.4(4)
C32 N3 C34 C33 81.1(3)
C36 N3 C34 C33 -146.9(2)
Si3 N3 C34 C33 -32.7(3)
O32 C33 C34 N3 39.6(3)
Si3 O33 C35 C36 -28.1(3)
C32 N3 C36 C35 -146.7(2)
C34 N3 C36 C35 81.4(2)
Si3 N3 C36 C35 -32.8(2)
O33 C35 C36 N3 38.9(2)
O32 Si3 C38 C37 125.9(2)
O31 Si3 C38 C37 6.0(2)
O33 Si3 C38 C37 -114.9(2)
N3 Si3 C38 C37 -169(3)
O32 Si3 C38 C39 -53.42(19)
O31 Si3 C38 C39 -173.39(19)
O33 Si3 C38 C39 65.73(19)
N3 Si3 C38 C39 11(3)
C37 C38 C39 C40 36.3(4)
Si3 C38 C39 C40 -144.3(3)
